data_4104715
loop_
_publ_author_name
'Sim\'eon Ponou'
'Sung-Jin Kim'
'Thomas F. F\"assler'

_publ_contact_author 'Thomas F. Faessler'
_publ_contact_author_email thomas.faessler@lrz.tum.de
_publ_contact_author_fax '++49-89 28913186'
_publ_contact_author_phone '++49-89 28913131'
_publ_section_title
;
 Synthesis and Characterization of Na5M2+xSn10-x (x~ 0.5, M = Zn, Hg) - A
 Doped Tetrahedral Framework Structure
;
_journal_name_full 'Journal of the American Chemical Society'
_journal_page_first 10246
_journal_page_last 10252
_journal_paper_doi 10.1021/ja902664c
_journal_volume 131
_journal_year 2009
_chemical_formula_sum 'Hg2.39 Na5 Sn9.61'
_chemical_formula_weight 1734.97
_chemical_name_common 'Sodium Mercury Stannide'
_chemical_name_systematic
; 
 ? 
;
_space_group_IT_number 60
_symmetry_cell_setting orthorhombic
_symmetry_space_group_name_Hall '-P 2n 2ab'
_symmetry_space_group_name_H-M 'P b c n'
_atom_sites_solution_hydrogens geom
_atom_sites_solution_primary direct
_atom_sites_solution_secondary difmap
_audit_creation_method SHELXL-97
_cell_angle_alpha 90.00
_cell_angle_beta 90.00
_cell_angle_gamma 90.00
_cell_formula_units_Z 4
_cell_length_a 12.9583(8)
_cell_length_b 10.9835(7)
_cell_length_c 12.9596(7)
_cell_measurement_temperature 293(2)
_cell_volume 1844.51(19)
_computing_cell_refinement
;
CrysAlis RED, Oxford Diffraction Ltd.,
Version 1.171.32.9 (release 17-07-2007 CrysAlis171 .NET)
(compiled Aug 17 2007,17:36:27)
;
_computing_data_collection
;
CrysAlis CCD, Oxford Diffraction Ltd.,
Version 1.171.32.9 (release 17-07-2007 CrysAlis171 .NET)
(compiled Aug 17 2007,17:36:27)
;
_computing_data_reduction
;
CrysAlis RED, Oxford Diffraction Ltd.,
Version 1.171.32.9 (release 17-07-2007 CrysAlis171 .NET)
(compiled Aug 17 2007,17:36:27)
;
_computing_structure_refinement 'SHELXL-97 (Sheldrick, 1997)'
_computing_structure_solution 'SHELXS-97 (Sheldrick, 1990)'
_diffrn_ambient_temperature 293(2)
_diffrn_detector_area_resol_mean 16.5467
_diffrn_measured_fraction_theta_full 0.998
_diffrn_measured_fraction_theta_max 0.998
_diffrn_measurement_device_type 'Xcalibur CCD'
_diffrn_radiation_monochromator graphite
_diffrn_radiation_source 'fine-focus sealed tube'
_diffrn_radiation_type MoK\a
_diffrn_radiation_wavelength 0.71073
_diffrn_reflns_av_R_equivalents 0.0541
_diffrn_reflns_av_sigmaI/netI 0.0417
_diffrn_reflns_limit_h_max 17
_diffrn_reflns_limit_h_min -15
_diffrn_reflns_limit_k_max 14
_diffrn_reflns_limit_k_min -12
_diffrn_reflns_limit_l_max 16
_diffrn_reflns_limit_l_min -17
_diffrn_reflns_number 13440
_diffrn_reflns_theta_full 27.81
_diffrn_reflns_theta_max 27.81
_diffrn_reflns_theta_min 2.89
_exptl_absorpt_coefficient_mu 32.658
_exptl_absorpt_correction_type multi-scan
_exptl_absorpt_process_details
;
CrysAlis RED, Oxford Diffraction Ltd.,
Version 1.171.32.9 (release 17-07-2007 CrysAlis171 .NET)
(compiled Aug 17 2007,17:36:27)
empirical absorption correction using spherical harmonics,
 implemented in SCALE3 ABSPACK scaling algorithm.
;
_exptl_crystal_colour Silvery
_exptl_crystal_density_diffrn 6.248
_exptl_crystal_description Block
_exptl_crystal_F_000 2907
_exptl_crystal_size_max 0.05
_exptl_crystal_size_mid 0.05
_exptl_crystal_size_min 0.10
_refine_diff_density_max 1.700
_refine_diff_density_min -1.729
_refine_diff_density_rms 0.400
_refine_ls_extinction_coef 0.00109(5)
_refine_ls_extinction_expression Fc^*^=kFc[1+0.001xFc^2^\l^3^/sin(2\q)]^-1/4^
_refine_ls_extinction_method SHELXL
_refine_ls_goodness_of_fit_ref 1.100
_refine_ls_hydrogen_treatment mixed
_refine_ls_matrix_type full
_refine_ls_number_parameters 80
_refine_ls_number_reflns 2185
_refine_ls_number_restraints 0
_refine_ls_restrained_S_all 1.100
_refine_ls_R_factor_all 0.0474
_refine_ls_R_factor_gt 0.0329
_refine_ls_shift/su_max 0.001
_refine_ls_shift/su_mean 0.000
_refine_ls_structure_factor_coef Fsqd
_refine_ls_weighting_details 'calc w=1/[\s^2^(Fo^2^)+(0.0395P)^2^+0.0000P] where P=(Fo^2^+2Fc^2^)/3'
_refine_ls_weighting_scheme calc
_refine_ls_wR_factor_gt 0.0761
_refine_ls_wR_factor_ref 0.0784
_reflns_number_gt 1616
_reflns_number_total 2185
_reflns_threshold_expression >2sigma(I)
_cod_data_source_file ja902664c_si_002.cif
_cod_data_source_block Na5Hg2+xSn10-x
_cod_original_formula_sum 'Na5 Hg2.39 Sn9.61'
_cod_database_code 4104715

loop_
_symmetry_equiv_pos_as_xyz
'x, y, z'
'-x+1/2, -y+1/2, z+1/2'
'-x, y, -z+1/2'
'x+1/2, -y+1/2, -z'
'-x, -y, -z'
'x-1/2, y-1/2, -z-1/2'
'x, -y, z-1/2'
'-x-1/2, y-1/2, z'

loop_
_atom_site_label
_atom_site_type_symbol
_atom_site_fract_x
_atom_site_fract_y
_atom_site_fract_z
_atom_site_U_iso_or_equiv
_atom_site_adp_type
_atom_site_occupancy
_atom_site_symmetry_multiplicity
_atom_site_calc_flag
_atom_site_refinement_flags
Hg1 Hg 0.84731(4) 0.13809(4) 0.40705(3) 0.02662(15) Uani 1 1 d .
Sn1 Sn 0.99933(5) 0.25904(6) 0.52540(5) 0.01778(18) Uani 1 1 d .
Sn2 Sn 0.91724(5) 0.90876(6) 0.32767(5) 0.01703(18) Uani 1 1 d .
Sn3 Sn 0.58029(5) 0.93933(6) 0.66527(5) 0.0216(3) Uani 0.805(5) 1 d P
Hg3 Hg 0.58029(5) 0.93933(6) 0.66527(5) 0.0216(3) Uani 0.195(5) 1 d P
Sn4 Sn 0.68350(5) 0.14543(6) 0.56978(5) 0.01765(18) Uani 1 1 d .
Sn5 Sn 0.72555(5) 0.23418(6) 0.24633(5) 0.01736(18) Uani 1 1 d .
Na1 Na 0.6608(4) 0.9457(5) 0.3916(4) 0.0408(13) Uani 1 1 d .
Na2 Na 0.8712(4) 0.9565(5) 0.5967(4) 0.0379(12) Uani 1 1 d .
Na3 Na 0.0000 0.2621(7) 0.2500 0.0443(19) Uani 1 2 d S

loop_
_atom_site_aniso_label
_atom_site_aniso_U_11
_atom_site_aniso_U_22
_atom_site_aniso_U_33
_atom_site_aniso_U_23
_atom_site_aniso_U_13
_atom_site_aniso_U_12
Hg1 0.0278(3) 0.0226(2) 0.0295(2) -0.00134(19) -0.00698(19) 0.00077(18)
Sn1 0.0154(4) 0.0184(4) 0.0195(4) 0.0001(3) -0.0004(3) -0.0006(3)
Sn2 0.0162(4) 0.0167(4) 0.0182(3) -0.0012(3) 0.0002(3) -0.0005(3)
Sn3 0.0223(4) 0.0208(4) 0.0215(4) -0.0001(3) -0.0014(3) -0.0004(3)
Hg3 0.0223(4) 0.0208(4) 0.0215(4) -0.0001(3) -0.0014(3) -0.0004(3)
Sn4 0.0168(4) 0.0163(4) 0.0199(3) -0.0014(3) -0.0014(3) -0.0002(3)
Sn5 0.0176(4) 0.0170(4) 0.0175(3) 0.0003(3) -0.0001(3) 0.0007(3)
Na1 0.037(3) 0.037(3) 0.048(3) -0.009(2) -0.002(2) -0.006(2)
Na2 0.037(3) 0.033(3) 0.045(3) -0.001(2) -0.007(2) -0.001(2)
Na3 0.036(4) 0.054(5) 0.043(4) 0.000 -0.004(3) 0.000

loop_
_atom_type_symbol
_atom_type_description
_atom_type_scat_dispersion_real
_atom_type_scat_dispersion_imag
_atom_type_scat_source
Na Na 0.0362 0.0249 'International Tables Vol C Tables 4.2.6.8 and 6.1.1.4'
Sn Sn -0.6537 1.4246 'International Tables Vol C Tables 4.2.6.8 and 6.1.1.4'
Hg Hg -2.3894 9.2266 'International Tables Vol C Tables 4.2.6.8 and 6.1.1.4'

loop_
_geom_angle_atom_site_label_1
_geom_angle_atom_site_label_2
_geom_angle_atom_site_label_3
_geom_angle
_geom_angle_site_symmetry_1
_geom_angle_site_symmetry_3
Sn5 Hg1 Sn1 127.95(3) . .
Sn5 Hg1 Sn2 103.93(2) . 1_545
Sn1 Hg1 Sn2 112.77(3) . 1_545
Sn5 Hg1 Sn4 96.53(2) . .
Sn1 Hg1 Sn4 95.69(2) . .
Sn2 Hg1 Sn4 120.03(2) 1_545 .
Sn5 Hg1 Na3 73.27(4) . 1_655
Sn1 Hg1 Na3 73.12(5) . 1_655
Sn2 Hg1 Na3 87.10(12) 1_545 1_655
Sn4 Hg1 Na3 152.81(12) . 1_655
Sn5 Hg1 Na2 149.37(9) . 1_545
Sn1 Hg1 Na2 78.92(9) . 1_545
Sn2 Hg1 Na2 72.28(9) 1_545 1_545
Sn4 Hg1 Na2 62.70(9) . 1_545
Na3 Hg1 Na2 135.22(11) 1_655 1_545
Sn5 Hg1 Na1 77.25(9) . 1_545
Sn1 Hg1 Na1 149.97(9) . 1_545
Sn2 Hg1 Na1 68.77(9) 1_545 1_545
Sn4 Hg1 Na1 61.89(9) . 1_545
Na3 Hg1 Na1 135.73(11) 1_655 1_545
Na2 Hg1 Na1 73.09(14) 1_545 1_545
Sn5 Hg1 Na1 64.22(8) . 8_755
Sn1 Hg1 Na1 65.49(9) . 8_755
Sn2 Hg1 Na1 149.88(9) 1_545 8_755
Sn4 Hg1 Na1 89.58(9) . 8_755
Na3 Hg1 Na1 63.24(15) 1_655 8_755
Na2 Hg1 Na1 132.42(12) 1_545 8_755
Na1 Hg1 Na1 128.94(8) 1_545 8_755
Sn5 Hg1 Na2 129.17(8) . 5_766
Sn1 Hg1 Na2 57.70(8) . 5_766
Sn2 Hg1 Na2 56.70(8) 1_545 5_766
Sn4 Hg1 Na2 134.29(8) . 5_766
Na3 Hg1 Na2 60.39(11) 1_655 5_766
Na2 Hg1 Na2 75.20(13) 1_545 5_766
Na1 Hg1 Na2 122.80(12) 1_545 5_766
Na1 Hg1 Na2 107.61(12) 8_755 5_766
Hg1 Sn1 Sn2 108.75(3) . 5_766
Hg1 Sn1 Hg3 114.54(3) . 8_755
Sn2 Sn1 Hg3 99.18(3) 5_766 8_755
Hg1 Sn1 Sn3 114.54(3) . 8_755
Sn2 Sn1 Sn3 99.18(3) 5_766 8_755
Hg3 Sn1 Sn3 0.00(3) 8_755 8_755
Hg1 Sn1 Sn4 121.02(3) . 4_556
Sn2 Sn1 Sn4 101.90(3) 5_766 4_556
Hg3 Sn1 Sn4 108.42(3) 8_755 4_556
Sn3 Sn1 Sn4 108.42(3) 8_755 4_556
Hg1 Sn1 Na2 75.98(8) . 5_766
Sn2 Sn1 Na2 70.45(9) 5_766 5_766
Hg3 Sn1 Na2 167.69(9) 8_755 5_766
Sn3 Sn1 Na2 167.69(9) 8_755 5_766
Sn4 Sn1 Na2 68.63(9) 4_556 5_766
Hg1 Sn1 Na1 65.20(9) . 8_755
Sn2 Sn1 Na1 163.73(9) 5_766 8_755
Hg3 Sn1 Na1 71.75(8) 8_755 8_755
Sn3 Sn1 Na1 71.75(8) 8_755 8_755
Sn4 Sn1 Na1 93.89(9) 4_556 8_755
Na2 Sn1 Na1 119.91(12) 5_766 8_755
Hg1 Sn1 Na3 57.57(7) . 1_655
Sn2 Sn1 Na3 132.10(10) 5_766 1_655
Hg3 Sn1 Na3 128.66(11) 8_755 1_655
Sn3 Sn1 Na3 128.66(11) 8_755 1_655
Sn4 Sn1 Na3 64.34(5) 4_556 1_655
Na2 Sn1 Na3 61.76(13) 5_766 1_655
Na1 Sn1 Na3 58.99(11) 8_755 1_655
Sn1 Sn2 Sn5 93.31(3) 5_766 8_765
Sn1 Sn2 Hg1 116.51(3) 5_766 1_565
Sn5 Sn2 Hg1 121.04(3) 8_765 1_565
Sn1 Sn2 Sn2 100.36(3) 5_766 3_755
Sn5 Sn2 Sn2 102.65(3) 8_765 3_755
Hg1 Sn2 Sn2 118.416(17) 1_565 3_755
Sn1 Sn2 Na2 77.00(9) 5_766 5_776
Sn5 Sn2 Na2 162.86(10) 8_765 5_776
Hg1 Sn2 Na2 76.09(9) 1_565 5_776
Sn2 Sn2 Na2 66.01(9) 3_755 5_776
Sn1 Sn2 Na2 159.15(9) 5_766 7_575
Sn5 Sn2 Na2 81.59(9) 8_765 7_575
Hg1 Sn2 Na2 82.98(9) 1_565 7_575
Sn2 Sn2 Na2 61.60(9) 3_755 7_575
Na2 Sn2 Na2 102.41(14) 5_776 7_575
Sn1 Sn2 Na1 106.26(9) 5_766 .
Sn5 Sn2 Na1 62.93(8) 8_765 .
Hg1 Sn2 Na1 60.40(8) 1_565 .
Sn2 Sn2 Na1 150.11(9) 3_755 .
Na2 Sn2 Na1 133.11(12) 5_776 .
Na2 Sn2 Na1 89.49(12) 7_575 .
Sn1 Sn2 Na2 60.58(8) 5_766 .
Sn5 Sn2 Na2 110.42(8) 8_765 .
Hg1 Sn2 Na2 57.91(8) 1_565 .
Sn2 Sn2 Na2 142.09(9) 3_755 .
Na2 Sn2 Na2 77.36(13) 5_776 .
Na2 Sn2 Na2 140.09(8) 7_575 .
Na1 Sn2 Na2 65.65(12) . .
Sn1 Sn3 Sn5 90.50(3) 8_765 7_566
Sn1 Sn3 Sn4 115.66(3) 8_765 1_565
Sn5 Sn3 Sn4 111.74(3) 7_566 1_565
Sn1 Sn3 Sn3 102.17(3) 8_765 3_656
Sn5 Sn3 Sn3 100.66(3) 7_566 3_656
Sn4 Sn3 Sn3 128.731(19) 1_565 3_656
Sn1 Sn3 Hg3 102.17(3) 8_765 3_656
Sn5 Sn3 Hg3 100.66(3) 7_566 3_656
Sn4 Sn3 Hg3 128.731(19) 1_565 3_656
Sn3 Sn3 Hg3 0.000(18) 3_656 3_656
Sn1 Sn3 Na1 157.00(9) 8_765 7_576
Sn5 Sn3 Na1 74.16(9) 7_566 7_576
Sn4 Sn3 Na1 86.33(9) 1_565 7_576
Sn3 Sn3 Na1 65.17(9) 3_656 7_576
Hg3 Sn3 Na1 65.17(9) 3_656 7_576
Sn1 Sn3 Na1 78.02(8) 8_765 5_676
Sn5 Sn3 Na1 155.92(9) 7_566 5_676
Sn4 Sn3 Na1 92.34(9) 1_565 5_676
Sn3 Sn3 Na1 62.10(9) 3_656 5_676
Hg3 Sn3 Na1 62.10(9) 3_656 5_676
Na1 Sn3 Na1 109.28(13) 7_576 5_676
Sn1 Sn3 Na3 135.52(3) 8_765 2_565
Sn5 Sn3 Na3 132.76(3) 7_566 2_565
Sn4 Sn3 Na3 63.56(5) 1_565 2_565
Sn3 Sn3 Na3 65.24(5) 3_656 2_565
Hg3 Sn3 Na3 65.24(5) 3_656 2_565
Na1 Sn3 Na3 58.85(9) 7_576 2_565
Na1 Sn3 Na3 58.10(8) 5_676 2_565
Sn1 Sn3 Na1 60.64(8) 8_765 .
Sn5 Sn3 Na1 100.26(9) 7_566 .
Sn4 Sn3 Na1 56.42(8) 1_565 .
Sn3 Sn3 Na1 152.92(9) 3_656 .
Hg3 Sn3 Na1 152.92(9) 3_656 .
Na1 Sn3 Na1 137.95(13) 7_576 .
Na1 Sn3 Na1 92.52(11) 5_676 .
Na3 Sn3 Na1 110.84(9) 2_565 .
Sn1 Sn4 Sn5 120.60(3) 4_456 2_655
Sn1 Sn4 Hg3 94.86(3) 4_456 1_545
Sn5 Sn4 Hg3 101.93(3) 2_655 1_545
Sn1 Sn4 Sn3 94.86(3) 4_456 1_545
Sn5 Sn4 Sn3 101.93(3) 2_655 1_545
Hg3 Sn4 Sn3 0.00(3) 1_545 1_545
Sn1 Sn4 Hg1 107.17(3) 4_456 .
Sn5 Sn4 Hg1 106.30(3) 2_655 .
Hg3 Sn4 Hg1 127.26(3) 1_545 .
Sn3 Sn4 Hg1 127.26(3) 1_545 .
Sn1 Sn4 Na1 82.23(10) 4_456 1_545
Sn5 Sn4 Na1 157.17(10) 2_655 1_545
Hg3 Sn4 Na1 74.39(9) 1_545 1_545
Sn3 Sn4 Na1 74.39(9) 1_545 1_545
Hg1 Sn4 Na1 62.48(9) . 1_545
Sn1 Sn4 Na2 155.07(9) 4_456 1_545
Sn5 Sn4 Na2 84.33(9) 2_655 1_545
Hg3 Sn4 Na2 78.41(9) 1_545 1_545
Sn3 Sn4 Na2 78.41(9) 1_545 1_545
Hg1 Sn4 Na2 61.50(9) . 1_545
Na1 Sn4 Na2 72.85(13) 1_545 1_545
Sn1 Sn4 Na3 67.41(4) 4_456 2
Sn5 Sn4 Na3 67.34(5) 2_655 2
Hg3 Sn4 Na3 68.14(12) 1_545 2
Sn3 Sn4 Na3 68.14(12) 1_545 2
Hg1 Sn4 Na3 164.59(12) . 2
Na1 Sn4 Na3 128.41(12) 1_545 2
Na2 Sn4 Na3 129.16(11) 1_545 2
Sn1 Sn4 Na2 61.37(8) 4_456 8_755
Sn5 Sn4 Na2 63.80(8) 2_655 8_755
Hg3 Sn4 Na2 128.59(8) 1_545 8_755
Sn3 Sn4 Na2 128.59(8) 1_545 8_755
Hg1 Sn4 Na2 103.86(8) . 8_755
Na1 Sn4 Na2 136.17(13) 1_545 8_755
Na2 Sn4 Na2 140.42(10) 1_545 8_755
Na3 Sn4 Na2 60.76(14) 2 8_755
Hg1 Sn5 Sn2 109.89(3) . 8_755
Hg1 Sn5 Hg3 112.83(3) . 7_565
Sn2 Sn5 Hg3 98.92(3) 8_755 7_565
Hg1 Sn5 Sn3 112.83(3) . 7_565
Sn2 Sn5 Sn3 98.92(3) 8_755 7_565
Hg3 Sn5 Sn3 0.00(4) 7_565 7_565
Hg1 Sn5 Sn4 121.84(3) . 2_654
Sn2 Sn5 Sn4 104.36(3) 8_755 2_654
Hg3 Sn5 Sn4 106.29(3) 7_565 2_654
Sn3 Sn5 Sn4 106.29(3) 7_565 2_654
Hg1 Sn5 Na1 66.19(9) . 8_755
Sn2 Sn5 Na1 67.11(9) 8_755 8_755
Hg3 Sn5 Na1 163.11(9) 7_565 8_755
Sn3 Sn5 Na1 163.11(9) 7_565 8_755
Sn4 Sn5 Na1 87.03(9) 2_654 8_755
Hg1 Sn5 Na2 83.17(8) . 7_565
Sn2 Sn5 Na2 166.94(8) 8_755 7_565
Hg3 Sn5 Na2 75.43(8) 7_565 7_565
Sn3 Sn5 Na2 75.43(8) 7_565 7_565
Sn4 Sn5 Na2 66.85(9) 2_654 7_565
Na1 Sn5 Na2 120.21(12) 8_755 7_565
Hg1 Sn5 Na3 57.62(6) . 1_655
Sn2 Sn5 Na3 125.51(11) 8_755 1_655
Hg3 Sn5 Na3 135.52(11) 7_565 1_655
Sn3 Sn5 Na3 135.52(11) 7_565 1_655
Sn4 Sn5 Na3 64.25(6) 2_654 1_655
Na1 Sn5 Na3 59.51(12) 8_755 1_655
Na2 Sn5 Na3 60.71(12) 7_565 1_655
Sn4 Na1 Hg1 55.63(8) 1_565 1_565
Sn4 Na1 Sn5 147.70(17) 1_565 8_765
Hg1 Na1 Sn5 99.29(13) 1_565 8_765
Sn4 Na1 Hg3 113.64(16) 1_565 7_575
Hg1 Na1 Hg3 92.34(13) 1_565 7_575
Sn5 Na1 Hg3 84.62(11) 8_765 7_575
Sn4 Na1 Sn3 113.64(16) 1_565 7_575
Hg1 Na1 Sn3 92.34(13) 1_565 7_575
Sn5 Na1 Sn3 84.62(11) 8_765 7_575
Hg3 Na1 Sn3 0.00(2) 7_575 7_575
Sn4 Na1 Hg1 130.12(16) 1_565 8_765
Hg1 Na1 Hg1 132.48(16) 1_565 8_765
Sn5 Na1 Hg1 49.59(8) 8_765 8_765
Hg3 Na1 Hg1 114.65(14) 7_575 8_765
Sn3 Na1 Hg1 114.65(14) 7_575 8_765
Sn4 Na1 Sn1 95.82(13) 1_565 8_765
Hg1 Na1 Sn1 145.54(16) 1_565 8_765
Sn5 Na1 Sn1 97.91(13) 8_765 8_765
Hg3 Na1 Sn1 118.89(14) 7_575 8_765
Sn3 Na1 Sn1 118.89(14) 7_575 8_765
Hg1 Na1 Sn1 49.31(7) 8_765 8_765
Sn4 Na1 Na3 147.64(17) 1_565 6_666
Hg1 Na1 Na3 151.13(17) 1_565 6_666
Sn5 Na1 Na3 63.68(11) 8_765 6_666
Hg3 Na1 Na3 64.24(12) 7_575 6_666
Sn3 Na1 Na3 64.24(12) 7_575 6_666
Hg1 Na1 Na3 55.00(13) 8_765 6_666
Sn1 Na1 Na3 63.05(10) 8_765 6_666
Sn4 Na1 Sn2 99.54(13) 1_565 .
Hg1 Na1 Sn2 50.83(7) 1_565 .
Sn5 Na1 Sn2 49.96(7) 8_765 .
Hg3 Na1 Sn2 97.70(13) 7_575 .
Sn3 Na1 Sn2 97.70(13) 7_575 .
Hg1 Na1 Sn2 85.81(12) 8_765 .
Sn1 Na1 Sn2 129.86(16) 8_765 .
Na3 Na1 Sn2 112.81(14) 6_666 .
Sn4 Na1 Sn3 89.21(12) 1_565 5_676
Hg1 Na1 Sn3 116.95(16) 1_565 5_676
Sn5 Na1 Sn3 122.32(14) 8_765 5_676
Hg3 Na1 Sn3 52.74(8) 7_575 5_676
Sn3 Na1 Sn3 52.74(8) 7_575 5_676
Hg1 Na1 Sn3 110.46(13) 8_765 5_676
Sn1 Na1 Sn3 77.07(10) 8_765 5_676
Na3 Na1 Sn3 63.31(12) 6_666 5_676
Sn2 Na1 Sn3 149.83(17) . 5_676
Sn4 Na1 Hg3 89.21(12) 1_565 5_676
Hg1 Na1 Hg3 116.95(16) 1_565 5_676
Sn5 Na1 Hg3 122.32(14) 8_765 5_676
Hg3 Na1 Hg3 52.74(8) 7_575 5_676
Sn3 Na1 Hg3 52.74(8) 7_575 5_676
Hg1 Na1 Hg3 110.46(13) 8_765 5_676
Sn1 Na1 Hg3 77.07(10) 8_765 5_676
Na3 Na1 Hg3 63.31(12) 6_666 5_676
Sn2 Na1 Hg3 149.83(17) . 5_676
Sn3 Na1 Hg3 0.000(9) 5_676 5_676
Hg1 Na2 Sn4 55.81(8) 1_565 1_565
Hg1 Na2 Sn2 91.68(13) 1_565 5_776
Sn4 Na2 Sn2 112.02(15) 1_565 5_776
Hg1 Na2 Sn1 97.40(13) 1_565 5_766
Sn4 Na2 Sn1 142.59(16) 1_565 5_766
Sn2 Na2 Sn1 92.40(13) 5_776 5_766
Hg1 Na2 Sn2 115.17(15) 1_565 7_576
Sn4 Na2 Sn2 86.97(12) 1_565 7_576
Sn2 Na2 Sn2 52.39(8) 5_776 7_576
Sn1 Na2 Sn2 130.20(15) 5_766 7_576
Hg1 Na2 Sn5 140.21(16) 1_565 7_566
Sn4 Na2 Sn5 92.26(13) 1_565 7_566
Sn2 Na2 Sn5 124.76(14) 5_776 7_566
Sn1 Na2 Sn5 96.49(13) 5_766 7_566
Sn2 Na2 Sn5 82.18(11) 7_576 7_566
Hg1 Na2 Sn4 120.98(14) 1_565 8_765
Sn4 Na2 Sn4 117.73(14) 1_565 8_765
Sn2 Na2 Sn4 129.86(15) 5_776 8_765
Sn1 Na2 Sn4 49.99(8) 5_766 8_765
Sn2 Na2 Sn4 123.25(15) 7_576 8_765
Sn5 Na2 Sn4 49.35(7) 7_566 8_765
Hg1 Na2 Na3 154.97(17) 1_565 5_666
Sn4 Na2 Na3 148.89(16) 1_565 5_666
Sn2 Na2 Na3 75.08(12) 5_776 5_666
Sn1 Na2 Na3 62.80(11) 5_766 5_666
Sn2 Na2 Na3 73.57(12) 7_576 5_666
Sn5 Na2 Na3 61.72(9) 7_566 5_666
Sn4 Na2 Na3 59.31(12) 8_765 5_666
Hg1 Na2 Sn2 49.82(7) 1_565 .
Sn4 Na2 Sn2 96.62(12) 1_565 .
Sn2 Na2 Sn2 102.64(13) 5_776 .
Sn1 Na2 Sn2 48.97(7) 5_766 .
Sn2 Na2 Sn2 153.50(16) 7_576 .
Sn5 Na2 Sn2 123.71(15) 7_566 .
Sn4 Na2 Sn2 78.11(10) 8_765 .
Na3 Na2 Sn2 111.69(15) 5_666 .
Hg1 Na2 Hg1 104.80(13) 1_565 5_766
Sn4 Na2 Hg1 154.49(17) 1_565 5_766
Sn2 Na2 Hg1 47.21(7) 5_776 5_766
Sn1 Na2 Hg1 46.33(7) 5_766 5_766
Sn2 Na2 Hg1 87.79(11) 7_576 5_766
Sn5 Na2 Hg1 111.71(13) 7_566 5_766
Sn4 Na2 Hg1 85.77(11) 8_765 5_766
Na3 Na2 Hg1 50.73(7) 5_666 5_766
Sn2 Na2 Hg1 77.69(10) . 5_766
Hg1 Na2 Na1 53.89(11) 1_565 .
Sn4 Na2 Na1 53.37(10) 1_565 .
Sn2 Na2 Na1 145.51(17) 5_776 .
Sn1 Na2 Na1 90.40(13) 5_766 .
Sn2 Na2 Na1 139.06(17) 7_576 .
Sn5 Na2 Na1 88.97(13) 7_566 .
Sn4 Na2 Na1 75.86(12) 8_765 .
Na3 Na2 Na1 135.16(18) 5_666 .
Sn2 Na2 Na1 55.56(10) . .
Hg1 Na2 Na1 132.12(16) 5_766 .
Hg1 Na3 Hg1 128.7(2) 3_655 1_455
Hg1 Na3 Na1 61.76(9) 3_655 6_556
Hg1 Na3 Na1 169.0(2) 1_455 6_556
Hg1 Na3 Na1 169.0(2) 3_655 8_655
Hg1 Na3 Na1 61.76(9) 1_455 8_655
Na1 Na3 Na1 108.0(3) 6_556 8_655
Hg1 Na3 Sn4 97.50(2) 3_655 4_456
Hg1 Na3 Sn4 96.99(2) 1_455 4_456
Na1 Na3 Sn4 76.85(12) 6_556 4_456
Na1 Na3 Sn4 83.38(13) 8_655 4_456
Hg1 Na3 Sn4 96.99(2) 3_655 2_554
Hg1 Na3 Sn4 97.50(2) 1_455 2_554
Na1 Na3 Sn4 83.39(13) 6_556 2_554
Na1 Na3 Sn4 76.85(12) 8_655 2_554
Sn4 Na3 Sn4 146.1(2) 4_456 2_554
Hg1 Na3 Na2 68.88(13) 3_655 7_465
Hg1 Na3 Na2 76.87(14) 1_455 7_465
Na1 Na3 Na2 112.67(12) 6_556 7_465
Na1 Na3 Na2 114.37(12) 8_655 7_465
Sn4 Na3 Na2 153.8(2) 4_456 7_465
Sn4 Na3 Na2 59.93(9) 2_554 7_465
Hg1 Na3 Na2 76.87(14) 3_655 5_666
Hg1 Na3 Na2 68.88(13) 1_455 5_666
Na1 Na3 Na2 114.37(12) 6_556 5_666
Na1 Na3 Na2 112.67(12) 8_655 5_666
Sn4 Na3 Na2 59.93(9) 4_456 5_666
Sn4 Na3 Na2 153.8(2) 2_554 5_666
Na2 Na3 Na2 94.5(2) 7_465 5_666
Hg1 Na3 Sn1 49.31(2) 3_655 3_655
Hg1 Na3 Sn1 130.08(12) 1_455 3_655
Na1 Na3 Sn1 57.96(9) 6_556 3_655
Na1 Na3 Sn1 122.79(15) 8_655 3_655
Sn4 Na3 Sn1 132.17(8) 4_456 3_655
Sn4 Na3 Sn1 48.25(2) 2_554 3_655
Na2 Na3 Sn1 55.44(9) 7_465 3_655
Na2 Na3 Sn1 123.68(17) 5_666 3_655
Hg1 Na3 Sn1 130.08(12) 3_655 1_455
Hg1 Na3 Sn1 49.31(2) 1_455 1_455
Na1 Na3 Sn1 122.79(15) 6_556 1_455
Na1 Na3 Sn1 57.96(9) 8_655 1_455
Sn4 Na3 Sn1 48.25(2) 4_456 1_455
Sn4 Na3 Sn1 132.17(8) 2_554 1_455
Na2 Na3 Sn1 123.68(17) 7_465 1_455
Na2 Na3 Sn1 55.44(9) 5_666 1_455
Sn1 Na3 Sn1 178.9(2) 3_655 1_455
Hg1 Na3 Sn5 125.48(13) 3_655 1_455
Hg1 Na3 Sn5 49.11(3) 1_455 1_455
Na1 Na3 Sn5 130.42(16) 6_556 1_455
Na1 Na3 Sn5 56.81(9) 8_655 1_455
Sn4 Na3 Sn5 135.55(6) 4_456 1_455
Sn4 Na3 Sn5 48.412(19) 2_554 1_455
Na2 Na3 Sn5 57.57(10) 7_465 1_455
Na2 Na3 Sn5 114.81(16) 5_666 1_455
Sn1 Na3 Sn5 89.328(19) 3_655 1_455
Sn1 Na3 Sn5 90.580(19) 1_455 1_455
Hg1 Na3 Sn5 49.11(3) 3_655 3_655
Hg1 Na3 Sn5 125.48(13) 1_455 3_655
Na1 Na3 Sn5 56.81(9) 6_556 3_655
Na1 Na3 Sn5 130.42(16) 8_655 3_655
Sn4 Na3 Sn5 48.412(19) 4_456 3_655
Sn4 Na3 Sn5 135.55(6) 2_554 3_655
Na2 Na3 Sn5 114.81(16) 7_465 3_655
Na2 Na3 Sn5 57.57(10) 5_666 3_655
Sn1 Na3 Sn5 90.580(19) 3_655 3_655
Sn1 Na3 Sn5 89.328(19) 1_455 3_655
Sn5 Na3 Sn5 170.2(2) 1_455 3_655

loop_
_geom_bond_atom_site_label_1
_geom_bond_atom_site_label_2
_geom_bond_distance
_geom_bond_site_symmetry_2
Hg1 Sn5 2.8180(8) .
Hg1 Sn1 2.8281(8) .
Hg1 Sn2 2.8678(8) 1_545
Hg1 Sn4 2.9933(9) .
Hg1 Na3 3.148(3) 1_655
Hg1 Na2 3.180(5) 1_545
Hg1 Na1 3.216(5) 1_545
Hg1 Na1 3.386(5) 8_755
Hg1 Na2 3.794(5) 5_766
Sn1 Sn2 2.8621(10) 5_766
Sn1 Hg3 2.8760(9) 8_755
Sn1 Sn3 2.8760(9) 8_755
Sn1 Sn4 2.8841(10) 4_556
Sn1 Na2 3.305(5) 5_766
Sn1 Na1 3.394(5) 8_755
Sn1 Na3 3.5692(7) 1_655
Sn2 Sn1 2.8621(10) 5_766
Sn2 Sn5 2.8656(10) 8_765
Sn2 Hg1 2.8678(8) 1_565
Sn2 Sn2 2.9417(14) 3_755
Sn2 Na2 3.267(5) 5_776
Sn2 Na2 3.393(5) 7_575
Sn2 Na1 3.448(5) .
Sn2 Na2 3.576(5) .
Sn3 Sn1 2.8760(9) 8_765
Sn3 Sn5 2.8772(10) 7_566
Sn3 Sn4 2.9059(9) 1_565
Sn3 Sn3 3.0254(13) 3_656
Sn3 Hg3 3.0254(13) 3_656
Sn3 Na1 3.359(5) 7_576
Sn3 Na1 3.450(5) 5_676
Sn3 Na3 3.612(7) 2_565
Sn3 Na1 3.698(5) .
Sn4 Sn1 2.8841(10) 4_456
Sn4 Sn5 2.8934(10) 2_655
Sn4 Hg3 2.9059(9) 1_545
Sn4 Sn3 2.9059(9) 1_545
Sn4 Na1 3.199(5) 1_545
Sn4 Na2 3.216(5) 1_545
Sn4 Na3 3.484(2) 2
Sn4 Na2 3.506(5) 8_755
Sn5 Sn2 2.8656(10) 8_755
Sn5 Hg3 2.8772(10) 7_565
Sn5 Sn3 2.8772(10) 7_565
Sn5 Sn4 2.8934(10) 2_654
Sn5 Na1 3.333(5) 8_755
Sn5 Na2 3.422(5) 7_565
Sn5 Na3 3.5699(10) 1_655
Na1 Sn4 3.199(5) 1_565
Na1 Hg1 3.216(5) 1_565
Na1 Sn5 3.333(5) 8_765
Na1 Hg3 3.359(5) 7_575
Na1 Sn3 3.359(5) 7_575
Na1 Hg1 3.386(5) 8_765
Na1 Sn1 3.394(5) 8_765
Na1 Na3 3.432(6) 6_666
Na1 Sn3 3.450(5) 5_676
Na1 Hg3 3.450(5) 5_676
Na2 Hg1 3.180(5) 1_565
Na2 Sn4 3.216(5) 1_565
Na2 Sn2 3.267(5) 5_776
Na2 Sn1 3.305(5) 5_766
Na2 Sn2 3.393(5) 7_576
Na2 Sn5 3.422(5) 7_566
Na2 Sn4 3.506(5) 8_765
Na2 Na3 3.535(7) 5_666
Na2 Hg1 3.794(5) 5_766
Na3 Hg1 3.148(3) 3_655
Na3 Hg1 3.148(3) 1_455
Na3 Na1 3.432(6) 6_556
Na3 Na1 3.432(6) 8_655
Na3 Sn4 3.484(2) 4_456
Na3 Sn4 3.484(2) 2_554
Na3 Na2 3.535(7) 7_465
Na3 Na2 3.535(7) 5_666
Na3 Sn1 3.5692(7) 3_655
Na3 Sn1 3.5692(7) 1_455
Na3 Sn5 3.5699(10) 1_455
Na3 Sn5 3.5699(10) 3_655
